data_9000601
loop_
_publ_author_name
'Ghose, S.'
'Wan, C.'

_publ_section_title
;
 Salesite, CuIO3(OH), and Cu(IO3)2*2H2O: A comparison of the crystal
 structures and their magnetic behavior
;
_journal_name_full 'American Mineralogist'
_journal_page_first 172
_journal_page_last 179
_journal_volume 63
_journal_year 1978
_chemical_compound_source Synthetic
_chemical_formula_sum 'Cu H I O4'
_chemical_name_mineral Salesite
_space_group_IT_number 62
_symmetry_space_group_name_Hall '-P 2ac 2n'
_symmetry_space_group_name_H-M 'P n m a'
_cell_angle_alpha 90
_cell_angle_beta 90
_cell_angle_gamma 90
_cell_formula_units_Z 4
_cell_length_a 10.784
_cell_length_b 6.708
_cell_length_c 4.781
_cell_volume 345.853
_database_code_amcsd 0000612
_exptl_crystal_density_diffrn 4.906
_cod_original_formula_sum 'Cu I O4 H'
_cod_database_code 9000601

loop_
_space_group_symop_operation_xyz
x,y,z
x,1/2-y,z
-x,1/2+y,-z
1/2-x,1/2+y,1/2+z
1/2+x,1/2-y,1/2-z
1/2+x,y,1/2-z
1/2-x,-y,1/2+z
-x,-y,-z

loop_
_atom_site_aniso_label
_atom_site_aniso_U_11
_atom_site_aniso_U_22
_atom_site_aniso_U_33
_atom_site_aniso_U_12
_atom_site_aniso_U_13
_atom_site_aniso_U_23
Cu 0.01237 0.01185 0.01644 -0.00293 -0.00313 0.00325
I 0.00884 0.00912 0.01181 0.00000 -0.00026 0.00000
O1 0.01237 0.02416 0.02165 0.00000 -0.00496 0.00000
O2 0.01414 0.01231 0.01737 -0.00293 -0.00366 0.00487
O-h 0.01414 0.00957 0.01378 0.00000 0.00052 0.00000

loop_
_atom_site_label
_atom_site_fract_x
_atom_site_fract_y
_atom_site_fract_z
_atom_site_U_iso_or_equiv
_atom_site_type_symbol
_atom_site_attached_hydrogens
Cu 0.00000 0.00000 0.00000 0.01343 Cu 0
I 0.24486 0.25000 -0.00005 0.01001 I 0
O1 0.38660 0.25000 0.19470 0.01950 O 0
O2 0.16240 0.04820 0.18290 0.01456 O 0
O-h 0.02950 0.25000 -0.19670 0.01241 O 0
H 0.02600 0.25000 -0.39400 0.07599 H 0

loop_
_cod_changelog_entry_id
_cod_changelog_entry_author
_cod_changelog_entry_date
_cod_changelog_entry_text
1
;cod-tools version 3.8.0
Id: cif_guess_AMCSD_atom_types 9581 2023-05-17 12:35:41Z saulius
;
2023-05-18T08:39:04+03:00
;Derived atom types and hydrogen counts
from atom names that follow the AMCSD naming convention
(Wat == water, O-H == hydroxyl).
;
2
;cod-tools version 3.10.1
Id: cif_fix_AMCSD_aniso_labels 10200 2024-08-01 14:09:44Z saulius
;
2024-08-02T12:19:46+03:00
;Changed the following '_atom_site_aniso_label' values:
'Oh' -> 'O-h'
;

loop_
_cod_related_entry_id
_cod_related_entry_database
_cod_related_entry_code
1 AMCSD 0000612
